data_7205517
loop_
_publ_author_name
'Fenton, Hazel'
'Tidmarsh, Ian S.'
'Ward, Michael D.'

_publ_section_title
;
 Luminescent silver(i) coordination networks based on
 bis-(3,5-dimethylpyrazolyl)naphthalene ligands
;
_journal_issue 5
_journal_name_full CrystEngComm
_journal_page_first 1432
_journal_paper_doi 10.1039/c0ce00690d
_journal_volume 13
_journal_year 2011
_chemical_formula_sum 'C22 H24 Ag N5 O3'
_chemical_formula_weight 514.33
_chemical_name_systematic
;
?
;
_space_group_IT_number 14
_symmetry_cell_setting monoclinic
_symmetry_space_group_name_Hall '-P 2yn'
_symmetry_space_group_name_H-M 'P 1 21/n 1'
_atom_sites_solution_hydrogens geom
_atom_sites_solution_primary direct
_atom_sites_solution_secondary difmap
_audit_creation_method SHELXL-97
_cell_angle_alpha 90.00
_cell_angle_beta 103.880(3)
_cell_angle_gamma 90.00
_cell_formula_units_Z 4
_cell_length_a 10.0339(8)
_cell_length_b 12.3064(9)
_cell_length_c 17.8158(14)
_cell_measurement_reflns_used 9045
_cell_measurement_temperature 100(2)
_cell_measurement_theta_max 27.451
_cell_measurement_theta_min 2.355
_cell_volume 2135.7(3)
_computing_cell_refinement 'Bruker SMART'
_computing_data_collection 'Bruker SMART'
_computing_data_reduction 'Bruker SAINT'
_computing_molecular_graphics 'Bruker SHELXTL'
_computing_publication_material 'Bruker SHELXTL'
_computing_structure_refinement 'Bruker SHELXTL'
_computing_structure_solution 'Bruker SHELXTL'
_diffrn_ambient_temperature 100(2)
_diffrn_measured_fraction_theta_full 1.000
_diffrn_measured_fraction_theta_max 1.000
_diffrn_measurement_device_type 'CCD area detector'
_diffrn_measurement_method 'phi and omega scans'
_diffrn_radiation_monochromator graphite
_diffrn_radiation_source 'sealed tube'
_diffrn_radiation_type MoK\a
_diffrn_radiation_wavelength 0.71073
_diffrn_reflns_av_R_equivalents 0.0269
_diffrn_reflns_av_sigmaI/netI 0.0158
_diffrn_reflns_limit_h_max 12
_diffrn_reflns_limit_h_min -12
_diffrn_reflns_limit_k_max 15
_diffrn_reflns_limit_k_min -15
_diffrn_reflns_limit_l_max 21
_diffrn_reflns_limit_l_min -22
_diffrn_reflns_number 36979
_diffrn_reflns_theta_full 26.37
_diffrn_reflns_theta_max 26.37
_diffrn_reflns_theta_min 2.03
_exptl_absorpt_coefficient_mu 0.978
_exptl_absorpt_correction_T_max 0.8284
_exptl_absorpt_correction_T_min 0.7579
_exptl_absorpt_correction_type multi-scan
_exptl_absorpt_process_details SADABS
_exptl_crystal_colour colourless
_exptl_crystal_density_diffrn 1.600
_exptl_crystal_density_method 'not measured'
_exptl_crystal_description block
_exptl_crystal_F_000 1048
_exptl_crystal_size_max 0.30
_exptl_crystal_size_mid 0.20
_exptl_crystal_size_min 0.20
_refine_diff_density_max 0.680
_refine_diff_density_min -0.388
_refine_diff_density_rms 0.063
_refine_ls_extinction_method none
_refine_ls_goodness_of_fit_ref 1.035
_refine_ls_hydrogen_treatment constr
_refine_ls_matrix_type full
_refine_ls_number_parameters 284
_refine_ls_number_reflns 4373
_refine_ls_number_restraints 0
_refine_ls_restrained_S_all 1.035
_refine_ls_R_factor_all 0.0285
_refine_ls_R_factor_gt 0.0238
_refine_ls_shift/su_max 0.001
_refine_ls_shift/su_mean 0.000
_refine_ls_structure_factor_coef Fsqd
_refine_ls_weighting_details 'calc w=1/[\s^2^(Fo^2^)+(0.0309P)^2^+1.7842P] where P=(Fo^2^+2Fc^2^)/3'
_refine_ls_weighting_scheme calc
_refine_ls_wR_factor_gt 0.0582
_refine_ls_wR_factor_ref 0.0610
_reflns_number_gt 3916
_reflns_number_total 4373
_reflns_threshold_expression >2sigma(I)
_cod_data_source_file C0CE00690D.TXT
_cod_data_source_block imw1193p21n_0802s6_unknown_solv
_cod_depositor_comments
;
The following automatic conversions were performed:
'_symmetry_cell_setting' value 'Monoclinic' changed to 'monoclinic'
according to '/home/saulius/struct/CIF-dictionaries/cif_core.dic'
dictionary named 'cif_core.dic' version 2.4.1 from 2010-06-29.

Automatic conversion script
Id: cif_fix_enum 1555 2011-01-17 13:19:09Z saulius 
;
_cod_original_sg_symbol_H-M 'P2(1)/n '
_cod_database_code 7205517

loop_
_symmetry_equiv_pos_as_xyz
'x, y, z'
'-x+1/2, y+1/2, -z+1/2'
'-x, -y, -z'
'x-1/2, -y-1/2, z-1/2'

loop_
_atom_site_label
_atom_site_type_symbol
_atom_site_fract_x
_atom_site_fract_y
_atom_site_fract_z
_atom_site_U_iso_or_equiv
_atom_site_adp_type
_atom_site_occupancy
_atom_site_symmetry_multiplicity
_atom_site_calc_flag
_atom_site_refinement_flags
_atom_site_disorder_assembly
_atom_site_disorder_group
Ag1 Ag 0.945351(16) 0.837241(12) 0.082612(8) 0.02367(6) Uani 1 1 d . . .
N111 N 0.93918(17) 1.04396(13) 0.18712(9) 0.0207(3) Uani 1 1 d . . .
N112 N 1.00557(17) 0.98759(13) 0.14156(9) 0.0203(3) Uani 1 1 d . . .
C113 C 1.1294(2) 1.03326(15) 0.15133(11) 0.0202(4) Uani 1 1 d . . .
C114 C 1.1419(2) 1.11933(16) 0.20352(11) 0.0222(4) Uani 1 1 d . . .
H114 H 1.2196 1.1649 0.2207 0.027 Uiso 1 1 calc R . .
C115 C 1.0190(2) 1.12518(16) 0.22526(11) 0.0216(4) Uani 1 1 d . . .
C116 C 1.2322(2) 0.98936(17) 0.11062(12) 0.0262(4) Uani 1 1 d . . .
H11A H 1.2394 0.9104 0.1177 0.039 Uiso 1 1 calc R . .
H11B H 1.3219 1.0228 0.1322 0.039 Uiso 1 1 calc R . .
H11C H 1.2027 1.0061 0.0553 0.039 Uiso 1 1 calc R . .
C117 C 0.9728(2) 1.20211(19) 0.27879(13) 0.0313(5) Uani 1 1 d . . .
H11D H 0.8850 1.2347 0.2523 0.047 Uiso 1 1 calc R . .
H11E H 1.0416 1.2594 0.2945 0.047 Uiso 1 1 calc R . .
H11F H 0.9615 1.1626 0.3246 0.047 Uiso 1 1 calc R . .
C118 C 0.8033(2) 1.00876(17) 0.19264(11) 0.0234(4) Uani 1 1 d . . .
H11G H 0.7748 1.0520 0.2330 0.028 Uiso 1 1 calc R . .
H11H H 0.8078 0.9316 0.2087 0.028 Uiso 1 1 calc R . .
C121 C 0.6197(2) 0.93510(17) 0.08507(11) 0.0234(4) Uani 1 1 d . . .
H121 H 0.6375 0.8654 0.1081 0.028 Uiso 1 1 calc R . .
C122 C 0.6973(2) 1.02097(17) 0.11746(11) 0.0234(4) Uani 1 1 d . . .
C123 C 0.5113(2) 0.94764(16) 0.01669(11) 0.0216(4) Uani 1 1 d . . .
C131 C 0.3265(2) 0.87468(17) -0.08226(12) 0.0261(4) Uani 1 1 d . . .
H131 H 0.2710 0.8149 -0.1044 0.031 Uiso 1 1 calc R . .
C132 C 0.4287(2) 0.85989(17) -0.01686(12) 0.0252(4) Uani 1 1 d . . .
H132 H 0.4439 0.7899 0.0060 0.030 Uiso 1 1 calc R . .
N211 N 0.85431(17) 0.69244(13) -0.06809(9) 0.0201(3) Uani 1 1 d . . .
N212 N 0.95116(17) 0.71405(13) -0.00152(9) 0.0214(3) Uani 1 1 d . . .
C213 C 1.0625(2) 0.65703(16) -0.00674(12) 0.0244(4) Uani 1 1 d . . .
C214 C 1.0362(2) 0.59866(17) -0.07597(12) 0.0263(4) Uani 1 1 d . . .
H214 H 1.0979 0.5521 -0.0936 0.032 Uiso 1 1 calc R . .
C215 C 0.9028(2) 0.62243(16) -0.11358(12) 0.0238(4) Uani 1 1 d . . .
C216 C 1.1905(2) 0.66192(18) 0.05646(14) 0.0309(5) Uani 1 1 d . . .
H21A H 1.2438 0.7262 0.0494 0.046 Uiso 1 1 calc R . .
H21B H 1.2453 0.5964 0.0549 0.046 Uiso 1 1 calc R . .
H21C H 1.1663 0.6663 0.1065 0.046 Uiso 1 1 calc R . .
C217 C 0.8161(2) 0.58152(18) -0.18810(12) 0.0298(5) Uani 1 1 d . . .
H21D H 0.7407 0.5377 -0.1780 0.045 Uiso 1 1 calc R . .
H21E H 0.8722 0.5367 -0.2141 0.045 Uiso 1 1 calc R . .
H21F H 0.7784 0.6432 -0.2212 0.045 Uiso 1 1 calc R . .
C218 C 0.7143(2) 0.73141(15) -0.07864(11) 0.0214(4) Uani 1 1 d . . .
H21G H 0.6794 0.7553 -0.1329 0.026 Uiso 1 1 calc R . .
H21H H 0.7138 0.7951 -0.0448 0.026 Uiso 1 1 calc R . .
C231 C 0.64756(19) 0.59583(15) 0.01064(11) 0.0192(4) Uani 1 1 d . . .
H231 H 0.7273 0.6165 0.0486 0.023 Uiso 1 1 calc R . .
C232 C 0.6194(2) 0.64502(15) -0.06010(11) 0.0191(4) Uani 1 1 d . . .
C233 C 0.4997(2) 0.61581(17) -0.11687(11) 0.0232(4) Uani 1 1 d . . .
H233 H 0.4801 0.6500 -0.1661 0.028 Uiso 1 1 calc R . .
C234 C 0.56010(19) 0.51462(15) 0.02841(11) 0.0178(4) Uani 1 1 d . . .
C241 C 0.5876(2) 0.46150(16) 0.10099(11) 0.0221(4) Uani 1 1 d . . .
H241 H 0.6679 0.4798 0.1393 0.027 Uiso 1 1 calc R . .
O11 O 0.83645(17) 0.70735(17) 0.17452(9) 0.0424(4) Uani 1 1 d . . .
O12 O 1.05370(15) 0.73457(13) 0.21654(9) 0.0343(4) Uani 1 1 d . . .
O13 O 0.9615(2) 0.59557(18) 0.25571(15) 0.0717(7) Uani 1 1 d . . .
N11 N 0.95033(19) 0.67746(14) 0.21566(10) 0.0270(4) Uani 1 1 d . . .

loop_
_atom_site_aniso_label
_atom_site_aniso_U_11
_atom_site_aniso_U_22
_atom_site_aniso_U_33
_atom_site_aniso_U_23
_atom_site_aniso_U_13
_atom_site_aniso_U_12
Ag1 0.02392(9) 0.02483(9) 0.02169(9) -0.00480(6) 0.00436(6) -0.00126(6)
N111 0.0184(8) 0.0244(8) 0.0192(8) -0.0013(7) 0.0043(6) 0.0012(7)
N112 0.0207(8) 0.0217(8) 0.0186(8) 0.0000(6) 0.0049(6) 0.0024(7)
C113 0.0217(10) 0.0187(9) 0.0206(9) 0.0052(7) 0.0060(8) 0.0019(7)
C114 0.0235(10) 0.0193(9) 0.0236(10) 0.0019(8) 0.0054(8) -0.0023(8)
C115 0.0249(10) 0.0194(9) 0.0200(9) 0.0017(8) 0.0047(8) 0.0016(8)
C116 0.0256(11) 0.0238(10) 0.0316(11) 0.0000(8) 0.0115(9) 0.0006(8)
C117 0.0337(12) 0.0301(11) 0.0327(12) -0.0077(9) 0.0132(10) -0.0030(10)
C118 0.0186(10) 0.0311(11) 0.0205(9) 0.0008(8) 0.0047(8) -0.0014(8)
C121 0.0205(10) 0.0283(10) 0.0231(10) 0.0038(8) 0.0087(8) 0.0026(8)
C122 0.0159(9) 0.0348(11) 0.0210(10) -0.0011(8) 0.0072(8) 0.0038(8)
C123 0.0201(10) 0.0222(10) 0.0260(10) 0.0018(8) 0.0125(8) 0.0027(8)
C131 0.0228(10) 0.0264(10) 0.0295(11) -0.0029(9) 0.0070(8) 0.0006(8)
C132 0.0230(10) 0.0229(10) 0.0307(11) 0.0028(8) 0.0083(8) 0.0023(8)
N211 0.0210(8) 0.0193(8) 0.0207(8) -0.0005(6) 0.0062(7) -0.0044(6)
N212 0.0209(8) 0.0219(8) 0.0219(8) -0.0011(7) 0.0061(7) -0.0050(7)
C213 0.0228(10) 0.0233(10) 0.0280(11) 0.0007(8) 0.0078(8) -0.0028(8)
C214 0.0271(11) 0.0228(10) 0.0319(11) -0.0029(8) 0.0128(9) -0.0012(8)
C215 0.0303(11) 0.0175(9) 0.0263(10) -0.0019(8) 0.0125(9) -0.0040(8)
C216 0.0238(11) 0.0321(12) 0.0361(12) -0.0056(9) 0.0059(9) 0.0008(9)
C217 0.0358(12) 0.0264(11) 0.0275(11) -0.0059(9) 0.0080(9) -0.0020(9)
C218 0.0231(10) 0.0184(9) 0.0228(10) 0.0005(7) 0.0059(8) -0.0008(8)
C231 0.0183(9) 0.0195(9) 0.0191(9) -0.0030(7) 0.0032(7) -0.0002(7)
C232 0.0194(10) 0.0170(9) 0.0220(9) -0.0022(7) 0.0072(8) 0.0005(7)
C233 0.0247(10) 0.0256(10) 0.0185(9) 0.0034(8) 0.0034(8) -0.0009(8)
C234 0.0179(9) 0.0177(9) 0.0180(9) -0.0019(7) 0.0050(7) 0.0016(7)
C241 0.0203(10) 0.0258(10) 0.0182(9) -0.0001(8) 0.0009(7) -0.0025(8)
O11 0.0246(8) 0.0681(12) 0.0323(9) 0.0016(8) 0.0021(7) -0.0072(8)
O12 0.0242(8) 0.0410(9) 0.0343(9) 0.0025(7) 0.0005(7) -0.0051(7)
O13 0.0632(14) 0.0598(14) 0.1100(19) 0.0500(14) 0.0559(14) 0.0212(11)
N11 0.0297(10) 0.0289(9) 0.0258(9) -0.0001(7) 0.0134(8) 0.0039(8)

loop_
_atom_type_symbol
_atom_type_description
_atom_type_scat_dispersion_real
_atom_type_scat_dispersion_imag
_atom_type_scat_source
C C 0.0033 0.0016 'International Tables Vol C Tables 4.2.6.8 and 6.1.1.4'
H H 0.0000 0.0000 'International Tables Vol C Tables 4.2.6.8 and 6.1.1.4'
N N 0.0061 0.0033 'International Tables Vol C Tables 4.2.6.8 and 6.1.1.4'
O O 0.0106 0.0060 'International Tables Vol C Tables 4.2.6.8 and 6.1.1.4'
Ag Ag -0.8971 1.1015 'International Tables Vol C Tables 4.2.6.8 and 6.1.1.4'

loop_
_geom_angle_atom_site_label_1
_geom_angle_atom_site_label_2
_geom_angle_atom_site_label_3
_geom_angle
_geom_angle_site_symmetry_1
_geom_angle_site_symmetry_3
_geom_angle_publ_flag
N112 Ag1 N212 154.49(6) . . ?
N112 Ag1 O12 87.96(5) . . ?
N212 Ag1 O12 102.43(6) . . ?
N112 Ag1 O11 108.77(6) . . ?
N212 Ag1 O11 95.06(6) . . ?
O12 Ag1 O11 47.14(5) . . ?
C115 N111 N112 111.13(16) . . ?
C115 N111 C118 129.42(17) . . ?
N112 N111 C118 119.34(16) . . ?
C113 N112 N111 106.34(15) . . ?
C113 N112 Ag1 124.85(13) . . ?
N111 N112 Ag1 127.83(13) . . ?
N112 C113 C114 109.76(17) . . ?
N112 C113 C116 120.81(17) . . ?
C114 C113 C116 129.40(18) . . ?
C115 C114 C113 106.46(18) . . ?
C115 C114 H114 126.8 . . ?
C113 C114 H114 126.8 . . ?
N111 C115 C114 106.30(17) . . ?
N111 C115 C117 123.38(19) . . ?
C114 C115 C117 130.32(19) . . ?
C113 C116 H11A 109.5 . . ?
C113 C116 H11B 109.5 . . ?
H11A C116 H11B 109.5 . . ?
C113 C116 H11C 109.5 . . ?
H11A C116 H11C 109.5 . . ?
H11B C116 H11C 109.5 . . ?
C115 C117 H11D 109.5 . . ?
C115 C117 H11E 109.5 . . ?
H11D C117 H11E 109.5 . . ?
C115 C117 H11F 109.5 . . ?
H11D C117 H11F 109.5 . . ?
H11E C117 H11F 109.5 . . ?
N111 C118 C122 112.55(16) . . ?
N111 C118 H11G 109.1 . . ?
C122 C118 H11G 109.1 . . ?
N111 C118 H11H 109.1 . . ?
C122 C118 H11H 109.1 . . ?
H11G C118 H11H 107.8 . . ?
C122 C121 C123 121.25(19) . . ?
C122 C121 H121 119.4 . . ?
C123 C121 H121 119.4 . . ?
C121 C122 C131 119.77(18) . 3_675 ?
C121 C122 C118 120.79(19) . . ?
C131 C122 C118 119.35(19) 3_675 . ?
C132 C123 C123 120.2(2) . 3_675 ?
C132 C123 C121 121.93(18) . . ?
C123 C123 C121 117.9(2) 3_675 . ?
C132 C131 C122 120.5(2) . 3_675 ?
C132 C131 H131 119.7 . . ?
C122 C131 H131 119.7 3_675 . ?
C131 C132 C123 120.38(19) . . ?
C131 C132 H132 119.8 . . ?
C123 C132 H132 119.8 . . ?
C215 N211 N212 111.18(17) . . ?
C215 N211 C218 127.49(17) . . ?
N212 N211 C218 120.80(16) . . ?
C213 N212 N211 105.58(16) . . ?
C213 N212 Ag1 125.57(13) . . ?
N211 N212 Ag1 127.71(13) . . ?
N212 C213 C214 110.27(18) . . ?
N212 C213 C216 120.45(19) . . ?
C214 C213 C216 129.3(2) . . ?
C215 C214 C213 106.01(19) . . ?
C215 C214 H214 127.0 . . ?
C213 C214 H214 127.0 . . ?
N211 C215 C214 106.94(18) . . ?
N211 C215 C217 122.23(19) . . ?
C214 C215 C217 130.79(19) . . ?
C213 C216 H21A 109.5 . . ?
C213 C216 H21B 109.5 . . ?
H21A C216 H21B 109.5 . . ?
C213 C216 H21C 109.5 . . ?
H21A C216 H21C 109.5 . . ?
H21B C216 H21C 109.5 . . ?
C215 C217 H21D 109.5 . . ?
C215 C217 H21E 109.5 . . ?
H21D C217 H21E 109.5 . . ?
C215 C217 H21F 109.5 . . ?
H21D C217 H21F 109.5 . . ?
H21E C217 H21F 109.5 . . ?
N211 C218 C232 112.25(15) . . ?
N211 C218 H21G 109.2 . . ?
C232 C218 H21G 109.2 . . ?
N211 C218 H21H 109.2 . . ?
C232 C218 H21H 109.2 . . ?
H21G C218 H21H 107.9 . . ?
C232 C231 C234 121.17(17) . . ?
C232 C231 H231 119.4 . . ?
C234 C231 H231 119.4 . . ?
C231 C232 C233 119.89(18) . . ?
C231 C232 C218 120.70(17) . . ?
C233 C232 C218 119.41(17) . . ?
C241 C233 C232 120.23(18) 3_665 . ?
C241 C233 H233 119.9 3_665 . ?
C232 C233 H233 119.9 . . ?
C231 C234 C241 122.35(17) . . ?
C231 C234 C234 119.0(2) . 3_665 ?
C241 C234 C234 118.6(2) . 3_665 ?
C233 C241 C234 121.05(18) 3_665 . ?
C233 C241 H241 119.5 3_665 . ?
C234 C241 H241 119.5 . . ?
N11 O11 Ag1 94.78(12) . . ?
N11 O12 Ag1 95.47(11) . . ?
O13 N11 O12 119.7(2) . . ?
O13 N11 O11 121.6(2) . . ?
O12 N11 O11 118.62(18) . . ?

loop_
_geom_bond_atom_site_label_1
_geom_bond_atom_site_label_2
_geom_bond_distance
_geom_bond_site_symmetry_2
_geom_bond_publ_flag
Ag1 N112 2.1417(16) . ?
Ag1 N212 2.1425(16) . ?
Ag1 O12 2.6883(16) . ?
Ag1 O11 2.6998(18) . ?
N111 C115 1.357(3) . ?
N111 N112 1.358(2) . ?
N111 C118 1.456(2) . ?
N112 C113 1.336(3) . ?
C113 C114 1.395(3) . ?
C113 C116 1.497(3) . ?
C114 C115 1.380(3) . ?
C114 H114 0.9500 . ?
C115 C117 1.494(3) . ?
C116 H11A 0.9800 . ?
C116 H11B 0.9800 . ?
C116 H11C 0.9800 . ?
C117 H11D 0.9800 . ?
C117 H11E 0.9800 . ?
C117 H11F 0.9800 . ?
C118 C122 1.505(3) . ?
C118 H11G 0.9900 . ?
C118 H11H 0.9900 . ?
C121 C122 1.357(3) . ?
C121 C123 1.434(3) . ?
C121 H121 0.9500 . ?
C122 C131 1.424(3) 3_675 ?
C123 C132 1.405(3) . ?
C123 C123 1.415(4) 3_675 ?
C131 C132 1.367(3) . ?
C131 C122 1.424(3) 3_675 ?
C131 H131 0.9500 . ?
C132 H132 0.9500 . ?
N211 C215 1.351(3) . ?
N211 N212 1.367(2) . ?
N211 C218 1.454(3) . ?
N212 C213 1.341(3) . ?
C213 C214 1.397(3) . ?
C213 C216 1.492(3) . ?
C214 C215 1.378(3) . ?
C214 H214 0.9500 . ?
C215 C217 1.489(3) . ?
C216 H21A 0.9800 . ?
C216 H21B 0.9800 . ?
C216 H21C 0.9800 . ?
C217 H21D 0.9800 . ?
C217 H21E 0.9800 . ?
C217 H21F 0.9800 . ?
C218 C232 1.515(3) . ?
C218 H21G 0.9900 . ?
C218 H21H 0.9900 . ?
C231 C232 1.365(3) . ?
C231 C234 1.415(3) . ?
C231 H231 0.9500 . ?
C232 C233 1.418(3) . ?
C233 C241 1.368(3) 3_665 ?
C233 H233 0.9500 . ?
C234 C241 1.416(3) . ?
C234 C234 1.422(4) 3_665 ?
C241 C233 1.368(3) 3_665 ?
C241 H241 0.9500 . ?
O11 N11 1.255(3) . ?
O12 N11 1.250(2) . ?
O13 N11 1.224(3) . ?

loop_
_geom_torsion_atom_site_label_1
_geom_torsion_atom_site_label_2
_geom_torsion_atom_site_label_3
_geom_torsion_atom_site_label_4
_geom_torsion
_geom_torsion_site_symmetry_1
_geom_torsion_site_symmetry_2
_geom_torsion_site_symmetry_3
_geom_torsion_site_symmetry_4
_geom_torsion_publ_flag
C115 N111 N112 C113 0.4(2) . . . . ?
C118 N111 N112 C113 -176.19(16) . . . . ?
C115 N111 N112 Ag1 169.37(13) . . . . ?
C118 N111 N112 Ag1 -7.2(2) . . . . ?
N212 Ag1 N112 C113 -29.6(2) . . . . ?
O12 Ag1 N112 C113 85.60(15) . . . . ?
O11 Ag1 N112 C113 128.62(15) . . . . ?
N212 Ag1 N112 N111 163.32(14) . . . . ?
O12 Ag1 N112 N111 -81.50(15) . . . . ?
O11 Ag1 N112 N111 -38.47(16) . . . . ?
N111 N112 C113 C114 0.0(2) . . . . ?
Ag1 N112 C113 C114 -169.39(12) . . . . ?
N111 N112 C113 C116 178.58(17) . . . . ?
Ag1 N112 C113 C116 9.2(2) . . . . ?
N112 C113 C114 C115 -0.4(2) . . . . ?
C116 C113 C114 C115 -178.79(19) . . . . ?
N112 N111 C115 C114 -0.6(2) . . . . ?
C118 N111 C115 C114 175.51(18) . . . . ?
N112 N111 C115 C117 179.05(18) . . . . ?
C118 N111 C115 C117 -4.8(3) . . . . ?
C113 C114 C115 N111 0.6(2) . . . . ?
C113 C114 C115 C117 -179.0(2) . . . . ?
C115 N111 C118 C122 118.0(2) . . . . ?
N112 N111 C118 C122 -66.1(2) . . . . ?
C123 C121 C122 C131 -1.5(3) . . . 3_675 ?
C123 C121 C122 C118 175.12(18) . . . . ?
N111 C118 C122 C121 125.3(2) . . . . ?
N111 C118 C122 C131 -58.1(2) . . . 3_675 ?
C122 C121 C123 C132 -179.01(19) . . . . ?
C122 C121 C123 C123 0.8(3) . . . 3_675 ?
C122 C131 C132 C123 0.2(3) 3_675 . . . ?
C123 C123 C132 C131 0.5(4) 3_675 . . . ?
C121 C123 C132 C131 -179.75(19) . . . . ?
C215 N211 N212 C213 0.8(2) . . . . ?
C218 N211 N212 C213 173.12(16) . . . . ?
C215 N211 N212 Ag1 169.03(13) . . . . ?
C218 N211 N212 Ag1 -18.7(2) . . . . ?
N112 Ag1 N212 C213 59.0(2) . . . . ?
O12 Ag1 N212 C213 -53.20(16) . . . . ?
O11 Ag1 N212 C213 -100.37(16) . . . . ?
N112 Ag1 N212 N211 -107.02(18) . . . . ?
O12 Ag1 N212 N211 140.82(14) . . . . ?
O11 Ag1 N212 N211 93.64(15) . . . . ?
N211 N212 C213 C214 -0.5(2) . . . . ?
Ag1 N212 C213 C214 -169.04(13) . . . . ?
N211 N212 C213 C216 179.51(18) . . . . ?
Ag1 N212 C213 C216 11.0(3) . . . . ?
N212 C213 C214 C215 0.0(2) . . . . ?
C216 C213 C214 C215 -180.0(2) . . . . ?
N212 N211 C215 C214 -0.8(2) . . . . ?
C218 N211 C215 C214 -172.46(18) . . . . ?
N212 N211 C215 C217 177.32(18) . . . . ?
C218 N211 C215 C217 5.7(3) . . . . ?
C213 C214 C215 N211 0.5(2) . . . . ?
C213 C214 C215 C217 -177.5(2) . . . . ?
C215 N211 C218 C232 73.2(2) . . . . ?
N212 N211 C218 C232 -97.7(2) . . . . ?
C234 C231 C232 C233 0.8(3) . . . . ?
C234 C231 C232 C218 -179.63(17) . . . . ?
N211 C218 C232 C231 56.6(2) . . . . ?
N211 C218 C232 C233 -123.88(19) . . . . ?
C231 C232 C233 C241 0.0(3) . . . 3_665 ?
C218 C232 C233 C241 -179.58(18) . . . 3_665 ?
C232 C231 C234 C241 179.33(18) . . . . ?
C232 C231 C234 C234 -0.9(3) . . . 3_665 ?
C231 C234 C241 C233 179.21(19) . . . 3_665 ?
C234 C234 C241 C233 -0.6(3) 3_665 . . 3_665 ?
N112 Ag1 O11 N11 -79.61(14) . . . . ?
N212 Ag1 O11 N11 91.16(13) . . . . ?
O12 Ag1 O11 N11 -11.12(11) . . . . ?
N112 Ag1 O12 N11 129.37(12) . . . . ?
N212 Ag1 O12 N11 -74.15(12) . . . . ?
O11 Ag1 O12 N11 11.18(11) . . . . ?
Ag1 O12 N11 O13 161.1(2) . . . . ?
Ag1 O12 N11 O11 -20.38(19) . . . . ?
Ag1 O11 N11 O13 -161.2(2) . . . . ?
Ag1 O11 N11 O12 20.27(19) . . . . ?
